data_1502894
loop_
_publ_author_name
'Li, Qian'
'Jiang, Guo-Jie'
'Jiao, Lei'
'Yu, Zhi-Xiang'

_publ_section_title
;
 Reaction of alpha-ene-vinylcyclopropanes: type II intramolecular [5+2]
 cycloaddition or [3+2] cycloaddition?
;
_journal_issue 6
_journal_name_full 'Organic letters'
_journal_page_first 1332
_journal_page_last 1335
_journal_paper_doi 10.1021/ol100237h
_journal_volume 12
_journal_year 2010
_chemical_compound_source synthetic
_chemical_formula_sum 'C16 H21 N O2 S'
_chemical_formula_weight 291.40
_chemical_name_common sx2702
_chemical_name_systematic 'Cis-5-Methylene-N-tosyl 3-azabicyclo[4.3.0]nonane'
_space_group_IT_number 14
_symmetry_cell_setting monoclinic
_symmetry_Int_Tables_number 14
_symmetry_space_group_name_Hall '-P 2ybc'
_symmetry_space_group_name_H-M 'P 1 21/c 1'
_atom_sites_solution_hydrogens geom
_atom_sites_solution_primary direct
_atom_sites_solution_secondary difmap
_audit_creation_method SHELXL-97
_cell_angle_alpha 90.00
_cell_angle_beta 112.37(3)
_cell_angle_gamma 90.00
_cell_formula_units_Z 4
_cell_length_a 9.5014(19)
_cell_length_b 16.309(3)
_cell_length_c 10.359(2)
_cell_measurement_reflns_used 5117
_cell_measurement_temperature 173(2)
_cell_measurement_theta_max 25.50
_cell_measurement_theta_min 2.32
_cell_volume 1484.4(6)
_computing_cell_refinement 'Rapid Auto(Rigaku 2001)'
_computing_data_collection 'Rapid Auto(Rigaku 2001)'
_computing_data_reduction 'Rapid Auto(Rigaku 2001)'
_computing_molecular_graphics
;
 Mercury: visualization and analysis of crystal structures, C. F. Macrae,
 P. R. Edgington, P. McCabe, E. Pidcock, G. P. Shields, R. Taylor,
 M. Towler and J. van de Streek, J. Appl. Cryst., 39, 453-457, 2006.
;
_computing_publication_material 'SHELX-97 (Sheldrick, 1997)'
_computing_structure_refinement 'SHELX-97 (Sheldrick, 1997)'
_computing_structure_solution 'SHELX-97 (Sheldrick, 1997)'
_diffrn_ambient_pressure 100
_diffrn_ambient_temperature 173(2)
_diffrn_measured_fraction_theta_full 1.000
_diffrn_measured_fraction_theta_max 1.000
_diffrn_measurement_device_type 'Rigaku raxis Rapid IP Area Detector'
_diffrn_measurement_method '\w scans at fixed \c = 45\%'
_diffrn_radiation_monochromator graphite
_diffrn_radiation_type MoK\a
_diffrn_radiation_wavelength 0.71073
_diffrn_reflns_av_R_equivalents 0.0323
_diffrn_reflns_av_sigmaI/netI 0.0727
_diffrn_reflns_limit_h_max 11
_diffrn_reflns_limit_h_min -11
_diffrn_reflns_limit_k_max 19
_diffrn_reflns_limit_k_min -19
_diffrn_reflns_limit_l_max 12
_diffrn_reflns_limit_l_min -12
_diffrn_reflns_number 5117
_diffrn_reflns_theta_full 25.50
_diffrn_reflns_theta_max 25.50
_diffrn_reflns_theta_min 2.32
_diffrn_source 'rotating anode'
_exptl_absorpt_coefficient_mu 0.219
_exptl_absorpt_correction_T_max 0.9784
_exptl_absorpt_correction_T_min 0.9040
_exptl_absorpt_correction_type multi-scan
_exptl_absorpt_process_details 'ABSCOR by T.Higashi    8 March, 1995'
_exptl_crystal_colour colorless
_exptl_crystal_density_diffrn 1.304
_exptl_crystal_density_method 'not measured'
_exptl_crystal_description plate
_exptl_crystal_F_000 624
_exptl_crystal_recrystallization_method 'petroleum ether '
_exptl_crystal_size_max 0.47
_exptl_crystal_size_mid 0.31
_exptl_crystal_size_min 0.10
_refine_diff_density_max 0.314
_refine_diff_density_min -0.346
_refine_diff_density_rms 0.066
_refine_ls_extinction_method none
_refine_ls_goodness_of_fit_ref 1.257
_refine_ls_hydrogen_treatment constr
_refine_ls_matrix_type full
_refine_ls_number_parameters 182
_refine_ls_number_reflns 2770
_refine_ls_number_restraints 0
_refine_ls_restrained_S_all 1.257
_refine_ls_R_factor_all 0.1155
_refine_ls_R_factor_gt 0.0777
_refine_ls_shift/su_max 0.000
_refine_ls_shift/su_mean 0.000
_refine_ls_structure_factor_coef Fsqd
_refine_ls_weighting_details 'calc w=1/[\s^2^(Fo^2^)+(0.0423P)^2^+0.4495P] where P=(Fo^2^+2Fc^2^)/3'
_refine_ls_weighting_scheme calc
_refine_ls_wR_factor_gt 0.1196
_refine_ls_wR_factor_ref 0.1304
_reflns_number_gt 2212
_reflns_number_total 2770
_reflns_threshold_expression >2sigma(I)
_cod_data_source_file ol100237h_si_004.cif
_cod_data_source_block sx2702
_cod_original_cell_volume 1484.4(5)
_cod_original_sg_symbol_H-M 'P 21/c'
_cod_database_code 1502894

loop_
_symmetry_equiv_pos_as_xyz
'x, y, z'
'-x, y+1/2, -z+1/2'
'-x, -y, -z'
'x, -y-1/2, z-1/2'

loop_
_atom_site_label
_atom_site_type_symbol
_atom_site_fract_x
_atom_site_fract_y
_atom_site_fract_z
_atom_site_U_iso_or_equiv
_atom_site_adp_type
_atom_site_occupancy
_atom_site_symmetry_multiplicity
_atom_site_calc_flag
_atom_site_refinement_flags
S1 S 0.07019(9) 0.18621(5) 0.41559(9) 0.0229(2) Uani 1 1 d .
O1 O -0.0089(3) 0.26270(14) 0.3776(3) 0.0323(6) Uani 1 1 d .
O2 O 0.0774(3) 0.14491(15) 0.5397(2) 0.0336(6) Uani 1 1 d .
N1 N 0.2463(3) 0.20419(15) 0.4325(3) 0.0222(6) Uani 1 1 d .
C1 C 0.2675(3) 0.25191(19) 0.3196(3) 0.0212(7) Uani 1 1 d .
H1A H 0.1885 0.2950 0.2853 0.025 Uiso 1 1 calc R
H1B H 0.2588 0.2154 0.2406 0.025 Uiso 1 1 calc R
C2 C 0.4226(4) 0.29014(19) 0.3782(3) 0.0223(8) Uani 1 1 d .
C3 C 0.5518(4) 0.2319(2) 0.4507(4) 0.0289(8) Uani 1 1 d .
H3A H 0.6425 0.2651 0.5083 0.035 Uiso 1 1 calc R
C4 C 0.5984(4) 0.1768(2) 0.3526(4) 0.0361(9) Uani 1 1 d .
H4A H 0.5097 0.1655 0.2655 0.043 Uiso 1 1 calc R
H4B H 0.6784 0.2036 0.3282 0.043 Uiso 1 1 calc R
C5 C 0.6585(5) 0.0971(3) 0.4330(5) 0.0512(12) Uani 1 1 d .
H5A H 0.6005 0.0495 0.3797 0.061 Uiso 1 1 calc R
H5B H 0.7673 0.0894 0.4493 0.061 Uiso 1 1 calc R
C6 C 0.6383(4) 0.1050(2) 0.5711(4) 0.0394(10) Uani 1 1 d .
H6A H 0.7351 0.1215 0.6464 0.047 Uiso 1 1 calc R
H6B H 0.6046 0.0523 0.5971 0.047 Uiso 1 1 calc R
C7 C 0.5168(4) 0.1711(2) 0.5477(4) 0.0279(8) Uani 1 1 d .
H7A H 0.5306 0.1983 0.6382 0.034 Uiso 1 1 calc R
C8 C 0.3558(4) 0.13612(19) 0.4806(3) 0.0236(8) Uani 1 1 d .
H8A H 0.3482 0.1007 0.4005 0.028 Uiso 1 1 calc R
H8B H 0.3325 0.1023 0.5493 0.028 Uiso 1 1 calc R
C9 C 0.4415(4) 0.3700(2) 0.3677(4) 0.0324(9) Uani 1 1 d .
H9A H 0.3559 0.4042 0.3224 0.039 Uiso 1 1 calc R
H9B H 0.5407 0.3931 0.4054 0.039 Uiso 1 1 calc R
C10 C -0.0116(3) 0.11772(19) 0.2750(3) 0.0169(7) Uani 1 1 d .
C11 C -0.0102(4) 0.0338(2) 0.2991(3) 0.0229(8) Uani 1 1 d .
H11A H 0.0363 0.0130 0.3914 0.028 Uiso 1 1 calc R
C12 C -0.0764(4) -0.0189(2) 0.1893(4) 0.0237(8) Uani 1 1 d .
H12A H -0.0745 -0.0762 0.2064 0.028 Uiso 1 1 calc R
C13 C -0.1460(4) 0.0101(2) 0.0533(3) 0.0212(7) Uani 1 1 d .
C14 C -0.1405(4) 0.0947(2) 0.0309(4) 0.0222(8) Uani 1 1 d .
H14A H -0.1832 0.1155 -0.0616 0.027 Uiso 1 1 calc R
C15 C -0.0746(4) 0.1479(2) 0.1401(3) 0.0219(7) Uani 1 1 d .
H15A H -0.0722 0.2050 0.1232 0.026 Uiso 1 1 calc R
C16 C -0.2266(4) -0.0469(2) -0.0665(4) 0.0307(9) Uani 1 1 d .
H16A H -0.1891 -0.1030 -0.0407 0.046 Uiso 1 1 calc R
H16B H -0.2067 -0.0297 -0.1486 0.046 Uiso 1 1 calc R
H16C H -0.3363 -0.0452 -0.0880 0.046 Uiso 1 1 calc R

loop_
_atom_site_aniso_label
_atom_site_aniso_U_11
_atom_site_aniso_U_22
_atom_site_aniso_U_33
_atom_site_aniso_U_23
_atom_site_aniso_U_13
_atom_site_aniso_U_12
S1 0.0203(4) 0.0260(5) 0.0240(4) -0.0086(4) 0.0103(3) -0.0061(4)
O1 0.0260(14) 0.0279(14) 0.0453(16) -0.0139(12) 0.0161(12) 0.0002(11)
O2 0.0339(15) 0.0467(16) 0.0233(13) -0.0084(12) 0.0145(12) -0.0150(12)
N1 0.0209(15) 0.0218(15) 0.0237(15) -0.0005(12) 0.0083(12) -0.0030(11)
C1 0.0190(17) 0.0203(17) 0.0222(18) 0.0019(14) 0.0054(14) 0.0020(14)
C2 0.0210(18) 0.0238(19) 0.0224(18) -0.0004(14) 0.0086(15) 0.0001(14)
C3 0.0177(18) 0.026(2) 0.038(2) 0.0004(16) 0.0051(16) -0.0052(15)
C4 0.028(2) 0.036(2) 0.049(2) 0.012(2) 0.0197(18) 0.0086(17)
C5 0.047(3) 0.042(3) 0.077(3) 0.025(2) 0.038(3) 0.022(2)
C6 0.024(2) 0.036(2) 0.049(3) 0.0137(19) 0.0044(18) 0.0022(17)
C7 0.0215(18) 0.029(2) 0.0264(19) 0.0015(16) 0.0014(15) -0.0003(15)
C8 0.0252(19) 0.0183(18) 0.0251(18) 0.0007(15) 0.0069(15) -0.0024(14)
C9 0.0216(19) 0.025(2) 0.050(2) 0.0029(18) 0.0135(18) 0.0000(16)
C10 0.0117(15) 0.0179(17) 0.0210(17) -0.0051(13) 0.0063(13) -0.0026(12)
C11 0.0227(19) 0.0240(19) 0.0212(18) 0.0029(14) 0.0072(15) -0.0028(14)
C12 0.0251(19) 0.0152(17) 0.032(2) -0.0014(15) 0.0121(16) -0.0061(14)
C13 0.0166(17) 0.0238(18) 0.0252(19) -0.0037(15) 0.0103(14) -0.0031(14)
C14 0.0135(16) 0.030(2) 0.0200(18) 0.0026(15) 0.0031(14) 0.0001(14)
C15 0.0188(18) 0.0193(17) 0.0288(19) 0.0022(15) 0.0103(15) 0.0003(14)
C16 0.028(2) 0.033(2) 0.030(2) -0.0100(17) 0.0103(17) -0.0051(16)

loop_
_atom_type_symbol
_atom_type_description
_atom_type_scat_dispersion_real
_atom_type_scat_dispersion_imag
_atom_type_scat_source
C C 0.0033 0.0016 'International Tables Vol C Tables 4.2.6.8 and 6.1.1.4'
H H 0.0000 0.0000 'International Tables Vol C Tables 4.2.6.8 and 6.1.1.4'
N N 0.0061 0.0033 'International Tables Vol C Tables 4.2.6.8 and 6.1.1.4'
O O 0.0106 0.0060 'International Tables Vol C Tables 4.2.6.8 and 6.1.1.4'
S S 0.1246 0.1234 'International Tables Vol C Tables 4.2.6.8 and 6.1.1.4'

loop_
_geom_angle_atom_site_label_1
_geom_angle_atom_site_label_2
_geom_angle_atom_site_label_3
_geom_angle
O2 S1 O1 119.88(15)
O2 S1 N1 106.87(15)
O1 S1 N1 106.29(14)
O2 S1 C10 107.42(15)
O1 S1 C10 107.74(15)
N1 S1 C10 108.20(14)
C8 N1 C1 111.8(2)
C8 N1 S1 117.5(2)
C1 N1 S1 116.7(2)
N1 C1 C2 107.9(3)
N1 C1 H1A 110.1
C2 C1 H1A 110.1
N1 C1 H1B 110.1
C2 C1 H1B 110.1
H1A C1 H1B 108.4
C9 C2 C1 121.2(3)
C9 C2 C3 123.4(3)
C1 C2 C3 115.4(3)
C2 C3 C7 113.3(3)
C2 C3 C4 115.0(3)
C7 C3 C4 104.0(3)
C2 C3 H3A 108.1
C7 C3 H3A 108.1
C4 C3 H3A 108.1
C5 C4 C3 106.1(3)
C5 C4 H4A 110.5
C3 C4 H4A 110.5
C5 C4 H4B 110.5
C3 C4 H4B 110.5
H4A C4 H4B 108.7
C6 C5 C4 106.6(3)
C6 C5 H5A 110.4
C4 C5 H5A 110.4
C6 C5 H5B 110.4
C4 C5 H5B 110.4
H5A C5 H5B 108.6
C5 C6 C7 105.6(3)
C5 C6 H6A 110.6
C7 C6 H6A 110.6
C5 C6 H6B 110.6
C7 C6 H6B 110.6
H6A C6 H6B 108.8
C6 C7 C8 111.9(3)
C6 C7 C3 102.7(3)
C8 C7 C3 111.8(3)
C6 C7 H7A 110.1
C8 C7 H7A 110.1
C3 C7 H7A 110.1
N1 C8 C7 109.2(3)
N1 C8 H8A 109.8
C7 C8 H8A 109.8
N1 C8 H8B 109.8
C7 C8 H8B 109.8
H8A C8 H8B 108.3
C2 C9 H9A 120.0
C2 C9 H9B 120.0
H9A C9 H9B 120.0
C15 C10 C11 120.1(3)
C15 C10 S1 119.6(2)
C11 C10 S1 120.3(3)
C12 C11 C10 119.8(3)
C12 C11 H11A 120.1
C10 C11 H11A 120.1
C11 C12 C13 121.2(3)
C11 C12 H12A 119.4
C13 C12 H12A 119.4
C12 C13 C14 117.9(3)
C12 C13 C16 121.4(3)
C14 C13 C16 120.6(3)
C15 C14 C13 121.3(3)
C15 C14 H14A 119.4
C13 C14 H14A 119.4
C14 C15 C10 119.5(3)
C14 C15 H15A 120.2
C10 C15 H15A 120.2
C13 C16 H16A 109.5
C13 C16 H16B 109.5
H16A C16 H16B 109.5
C13 C16 H16C 109.5
H16A C16 H16C 109.5
H16B C16 H16C 109.5

loop_
_geom_bond_atom_site_label_1
_geom_bond_atom_site_label_2
_geom_bond_distance
S1 O2 1.430(2)
S1 O1 1.432(2)
S1 N1 1.641(3)
S1 C10 1.764(3)
N1 C8 1.473(4)
N1 C1 1.481(4)
C1 C2 1.499(4)
C1 H1A 0.9900
C1 H1B 0.9900
C2 C9 1.325(5)
C2 C3 1.507(5)
C3 C7 1.536(5)
C3 C4 1.543(5)
C3 H3A 1.0000
C4 C5 1.532(5)
C4 H4A 0.9900
C4 H4B 0.9900
C5 C6 1.520(6)
C5 H5A 0.9900
C5 H5B 0.9900
C6 C7 1.529(5)
C6 H6A 0.9900
C6 H6B 0.9900
C7 C8 1.530(5)
C7 H7A 1.0000
C8 H8A 0.9900
C8 H8B 0.9900
C9 H9A 0.9500
C9 H9B 0.9500
C10 C15 1.385(4)
C10 C11 1.390(4)
C11 C12 1.373(4)
C11 H11A 0.9500
C12 C13 1.391(5)
C12 H12A 0.9500
C13 C14 1.403(4)
C13 C16 1.506(4)
C14 C15 1.374(4)
C14 H14A 0.9500
C15 H15A 0.9500
C16 H16A 0.9800
C16 H16B 0.9800
C16 H16C 0.9800

loop_
_geom_torsion_atom_site_label_1
_geom_torsion_atom_site_label_2
_geom_torsion_atom_site_label_3
_geom_torsion_atom_site_label_4
_geom_torsion
O2 S1 N1 C8 47.0(3)
O1 S1 N1 C8 176.1(2)
C10 S1 N1 C8 -68.4(3)
O2 S1 N1 C1 -176.0(2)
O1 S1 N1 C1 -46.9(2)
C10 S1 N1 C1 68.6(2)
C8 N1 C1 C2 -63.3(3)
S1 N1 C1 C2 157.4(2)
N1 C1 C2 C9 -126.6(3)
N1 C1 C2 C3 52.2(4)
C9 C2 C3 C7 134.9(4)
C1 C2 C3 C7 -44.0(4)
C9 C2 C3 C4 -105.7(4)
C1 C2 C3 C4 75.5(4)
C2 C3 C4 C5 -149.8(3)
C7 C3 C4 C5 -25.4(4)
C3 C4 C5 C6 3.0(4)
C4 C5 C6 C7 20.7(4)
C5 C6 C7 C8 83.8(4)
C5 C6 C7 C3 -36.3(4)
C2 C3 C7 C6 163.3(3)
C4 C3 C7 C6 37.7(3)
C2 C3 C7 C8 43.2(4)
C4 C3 C7 C8 -82.4(3)
C1 N1 C8 C7 64.9(3)
S1 N1 C8 C7 -156.2(2)
C6 C7 C8 N1 -167.6(3)
C3 C7 C8 N1 -52.9(4)
O2 S1 C10 C15 160.4(2)
O1 S1 C10 C15 29.9(3)
N1 S1 C10 C15 -84.6(3)
O2 S1 C10 C11 -20.9(3)
O1 S1 C10 C11 -151.3(2)
N1 S1 C10 C11 94.2(3)
C15 C10 C11 C12 -2.3(5)
S1 C10 C11 C12 178.9(3)
C10 C11 C12 C13 -0.4(5)
C11 C12 C13 C14 2.9(5)
C11 C12 C13 C16 -176.4(3)
C12 C13 C14 C15 -2.9(5)
C16 C13 C14 C15 176.4(3)
C13 C14 C15 C10 0.3(5)
C11 C10 C15 C14 2.3(5)
S1 C10 C15 C14 -178.9(2)
